data_4130441
loop_
_publ_author_name
'Fang, Huayi'
'Jing, Huize'
'Zhang, Aixi'
'Ge, Haonan'
'Yao, Zhengmin'
'Brothers, Penelope J.'
'Fu, Xuefeng'

_publ_section_title
;
 Synthesis, Electronic Structure, and Reactivity Studies of a 4-Coordinate
 Square Planar Germanium(IV) Cation.
;
_journal_issue 24
_journal_name_full 'Journal of the American Chemical Society'
_journal_page_first 7705
_journal_page_last 7710
_journal_paper_doi 10.1021/jacs.6b03547
_journal_volume 138
_journal_year 2016
_chemical_formula_moiety 'C37 H8 F16 Ge N4, 4.5(C6 H6)'
_chemical_formula_sum 'C64 H35 F16 Ge N4'
_chemical_formula_weight 1236.55
_space_group_IT_number 2
_space_group_name_Hall '-P 1'
_space_group_name_H-M_alt 'P -1'
_symmetry_cell_setting triclinic
_symmetry_space_group_name_H-M 'P -1'
_atom_sites_solution_hydrogens geom
_atom_sites_solution_primary direct
_atom_sites_solution_secondary difmap
_audit_creation_method SHELXL-97
_cell_angle_alpha 75.578(4)
_cell_angle_beta 88.007(5)
_cell_angle_gamma 79.011(5)
_cell_formula_units_Z 2
_cell_length_a 12.3310(14)
_cell_length_b 14.8171(16)
_cell_length_c 15.2967(18)
_cell_measurement_reflns_used 8697
_cell_measurement_temperature 173(2)
_cell_measurement_theta_max 27.48
_cell_measurement_theta_min 1.44
_cell_volume 2656.9(5)
_computing_cell_refinement 'CrystalClear (Rigaku Inc., 2007)'
_computing_data_collection 'CrystalClear (Rigaku Inc., 2007)'
_computing_data_reduction 'CrystalClear (Rigaku Inc., 2007)'
_computing_molecular_graphics 'Olex2 ver 1.1'
_computing_publication_material 'SHELX97 (Sheldrick, 2008)'
_computing_structure_refinement 'Olex2 ver 1.1'
_computing_structure_solution 'SHELXS-97 (Sheldrick, 2008)'
_diffrn_ambient_temperature 173(2)
_diffrn_measured_fraction_theta_full 0.995
_diffrn_measured_fraction_theta_max 0.995
_diffrn_measurement_device_type 'Saturn724+ CCD'
_diffrn_measurement_method '\w scans at fixed \c = 45\%'
_diffrn_radiation_monochromator graphite
_diffrn_radiation_source 'sealed tube'
_diffrn_radiation_type MoK\a
_diffrn_radiation_wavelength 0.71073
_diffrn_reflns_av_R_equivalents 0.0506
_diffrn_reflns_av_sigmaI/netI 0.0486
_diffrn_reflns_limit_h_max 15
_diffrn_reflns_limit_h_min -16
_diffrn_reflns_limit_k_max 19
_diffrn_reflns_limit_k_min -19
_diffrn_reflns_limit_l_max 19
_diffrn_reflns_limit_l_min -19
_diffrn_reflns_number 35741
_diffrn_reflns_theta_full 27.49
_diffrn_reflns_theta_max 27.49
_diffrn_reflns_theta_min 1.73
_exptl_absorpt_coefficient_mu 0.681
_exptl_absorpt_correction_T_max 1.0000
_exptl_absorpt_correction_T_min 0.8094
_exptl_absorpt_correction_type multi-scan
_exptl_absorpt_process_details 'CrystalClear (Rigaku Inc., 2007)'
_exptl_crystal_colour red
_exptl_crystal_density_diffrn 1.546
_exptl_crystal_density_method 'not measured'
_exptl_crystal_description rod
_exptl_crystal_F_000 1246
_exptl_crystal_size_max 0.25
_exptl_crystal_size_mid 0.08
_exptl_crystal_size_min 0.06
_refine_diff_density_max 0.385
_refine_diff_density_min -0.632
_refine_diff_density_rms 0.061
_refine_ls_extinction_method none
_refine_ls_goodness_of_fit_ref 1.105
_refine_ls_hydrogen_treatment constr
_refine_ls_matrix_type full
_refine_ls_number_parameters 766
_refine_ls_number_reflns 12132
_refine_ls_number_restraints 6
_refine_ls_restrained_S_all 1.107
_refine_ls_R_factor_all 0.0606
_refine_ls_R_factor_gt 0.0545
_refine_ls_shift/su_max 0.001
_refine_ls_shift/su_mean 0.000
_refine_ls_structure_factor_coef Fsqd
_refine_ls_weighting_details 'calc w=1/[\s^2^(Fo^2^)+(0.0345P)^2^+2.1410P] where P=(Fo^2^+2Fc^2^)/3'
_refine_ls_weighting_scheme calc
_refine_ls_wR_factor_gt 0.1131
_refine_ls_wR_factor_ref 0.1174
_reflns_number_gt 11123
_reflns_number_total 12132
_reflns_threshold_expression >2sigma(I)
_cod_data_source_file ja6b03547_si_005.cif
_cod_data_source_block (TPFC)Ge-F
_cod_original_sg_symbol_H-M P-1
_cod_database_code 4130441

loop_
_symmetry_equiv_pos_as_xyz
'x, y, z'
'-x, -y, -z'

loop_
_atom_site_label
_atom_site_type_symbol
_atom_site_fract_x
_atom_site_fract_y
_atom_site_fract_z
_atom_site_U_iso_or_equiv
_atom_site_adp_type
_atom_site_occupancy
_atom_site_symmetry_multiplicity
_atom_site_calc_flag
_atom_site_refinement_flags
Ge1 Ge 0.60474(2) 0.206696(17) 0.433953(17) 0.02645(8) Uani 1 1 d .
F2 F 0.82959(12) 0.50613(10) 0.31357(10) 0.0369(3) Uani 1 1 d .
F3 F 0.63874(15) 0.82025(10) 0.25731(12) 0.0475(4) Uani 1 1 d .
F4 F 0.44895(13) 0.75911(11) 0.31378(12) 0.0459(4) Uani 1 1 d .
F5 F 0.83052(13) 0.69232(11) 0.26079(11) 0.0435(4) Uani 1 1 d .
F6 F 1.02891(13) 0.15955(13) 0.57827(12) 0.0491(4) Uani 1 1 d .
F7 F 0.44875(12) 0.57269(11) 0.37468(11) 0.0435(4) Uani 1 1 d .
F9 F 0.56045(14) 0.26445(14) 0.06114(11) 0.0517(4) Uani 1 1 d .
F11 F 0.44960(16) 0.27029(15) -0.08884(11) 0.0581(5) Uani 1 1 d .
F12 F 0.24842(16) 0.22127(14) -0.07643(12) 0.0589(5) Uani 1 1 d .
F14 F 0.25559(15) 0.18279(14) 0.23634(12) 0.0547(5) Uani 1 1 d .
F15 F 0.75057(14) 0.06452(13) 0.77991(11) 0.0489(4) Uani 1 1 d .
F16 F 0.15137(16) 0.17835(15) 0.08742(14) 0.0634(5) Uani 1 1 d .
F18 F 0.89923(18) 0.00595(13) 0.91566(11) 0.0628(5) Uani 1 1 d .
F19 F 1.17544(15) 0.10394(15) 0.71512(15) 0.0653(6) Uani 1 1 d .
F27 F 1.11182(18) 0.02610(15) 0.88476(14) 0.0724(6) Uani 1 1 d .
F1 F 0.48996(12) 0.23113(10) 0.49937(10) 0.0336(3) Uani 1 1 d .
N1 N 0.56532(17) 0.30317(14) 0.32601(13) 0.0282(4) Uani 1 1 d .
N2 N 0.70157(16) 0.27331(14) 0.47473(13) 0.0269(4) Uani 1 1 d .
N3 N 0.68291(17) 0.09151(14) 0.50755(14) 0.0300(4) Uani 1 1 d .
N4 N 0.56221(18) 0.11856(14) 0.37650(14) 0.0310(4) Uani 1 1 d .
C1 C 0.4742(2) 0.21609(18) 0.23880(16) 0.0313(5) Uani 1 1 d .
C2 C 0.5039(2) 0.29777(18) 0.25225(16) 0.0307(5) Uani 1 1 d .
C3 C 0.4796(2) 0.39032(18) 0.19437(17) 0.0345(6) Uani 1 1 d .
H3 H 0.4393 0.4075 0.1390 0.041 Uiso 1 1 calc R
C4 C 0.5232(2) 0.45036(18) 0.23064(17) 0.0333(5) Uani 1 1 d .
H4 H 0.5183 0.5165 0.2055 0.040 Uiso 1 1 calc R
C5 C 0.5775(2) 0.39675(16) 0.31311(16) 0.0281(5) Uani 1 1 d .
C6 C 0.6372(2) 0.42887(17) 0.37141(16) 0.0282(5) Uani 1 1 d .
C7 C 0.69731(19) 0.37073(17) 0.44682(16) 0.0270(5) Uani 1 1 d .
C8 C 0.7657(2) 0.39721(18) 0.50531(17) 0.0306(5) Uani 1 1 d .
H8 H 0.7768 0.4597 0.5020 0.037 Uiso 1 1 calc R
C9 C 0.8124(2) 0.31710(18) 0.56681(16) 0.0307(5) Uani 1 1 d .
H9 H 0.8627 0.3141 0.6135 0.037 Uiso 1 1 calc R
C10 C 0.77388(19) 0.23859(17) 0.55004(16) 0.0279(5) Uani 1 1 d .
C11 C 0.8022(2) 0.14364(17) 0.59782(16) 0.0288(5) Uani 1 1 d .
C12 C 0.7602(2) 0.07108(17) 0.57546(16) 0.0300(5) Uani 1 1 d .
C13 C 0.7881(2) -0.02958(18) 0.60564(18) 0.0345(6) Uani 1 1 d .
H13 H 0.8389 -0.0641 0.6530 0.041 Uiso 1 1 calc R
C14 C 0.7290(2) -0.06815(18) 0.55448(18) 0.0347(6) Uani 1 1 d .
H14 H 0.7317 -0.1338 0.5595 0.042 Uiso 1 1 calc R
C15 C 0.6633(2) 0.00854(17) 0.49294(17) 0.0309(5) Uani 1 1 d .
C16 C 0.5935(2) 0.02383(17) 0.41813(17) 0.0314(5) Uani 1 1 d .
C17 C 0.5495(2) -0.02896(18) 0.36802(18) 0.0356(6) Uani 1 1 d .
H17 H 0.5569 -0.0960 0.3823 0.043 Uiso 1 1 calc R
C18 C 0.4939(2) 0.03414(19) 0.29471(18) 0.0366(6) Uani 1 1 d .
H18 H 0.4557 0.0185 0.2493 0.044 Uiso 1 1 calc R
C19 C 0.5037(2) 0.12771(18) 0.29888(17) 0.0309(5) Uani 1 1 d .
C20 C 0.4132(2) 0.22152(18) 0.15459(17) 0.0319(5) Uani 1 1 d .
C21 C 0.3078(2) 0.2004(2) 0.15762(18) 0.0385(6) Uani 1 1 d .
C22 C 0.2530(2) 0.1986(2) 0.0813(2) 0.0437(7) Uani 1 1 d .
C23 C 0.3016(3) 0.2209(2) -0.00163(19) 0.0426(7) Uani 1 1 d .
C24 C 0.4036(2) 0.2455(2) -0.00771(18) 0.0409(6) Uani 1 1 d .
C25 C 0.4589(2) 0.2437(2) 0.07010(18) 0.0372(6) Uani 1 1 d .
C26 C 0.6393(2) 0.53251(17) 0.34697(16) 0.0289(5) Uani 1 1 d .
C27 C 0.5443(2) 0.60011(18) 0.34696(17) 0.0315(5) Uani 1 1 d .
C28 C 0.5430(2) 0.69613(18) 0.31647(17) 0.0327(5) Uani 1 1 d .
C29 C 0.6395(2) 0.72713(17) 0.28695(17) 0.0331(6) Uani 1 1 d .
C30 C 0.7357(2) 0.66264(18) 0.28816(17) 0.0317(5) Uani 1 1 d .
C31 C 0.7347(2) 0.56699(17) 0.31685(16) 0.0287(5) Uani 1 1 d .
C32 C 0.8836(2) 0.11598(17) 0.67403(17) 0.0309(5) Uani 1 1 d .
C33 C 0.9935(2) 0.12451(19) 0.66149(19) 0.0367(6) Uani 1 1 d .
C34 C 1.0698(2) 0.0955(2) 0.7320(2) 0.0453(7) Uani 1 1 d .
C35 C 1.0381(3) 0.0555(2) 0.8169(2) 0.0486(8) Uani 1 1 d .
C36 C 0.9308(3) 0.0449(2) 0.83249(19) 0.0462(7) Uani 1 1 d .
C37 C 0.8550(2) 0.07543(19) 0.76134(18) 0.0361(6) Uani 1 1 d .
C38 C 0.4272(3) 1.0187(2) -0.0714(2) 0.0513(8) Uani 1 1 d .
H38 H 0.3771 1.0313 -0.1206 0.062 Uiso 1 1 calc R
C39 C 0.3986(3) 0.9728(2) 0.0144(2) 0.0503(8) Uani 1 1 d .
H39 H 0.3286 0.9544 0.0243 0.060 Uiso 1 1 calc R
C40 C 0.4720(3) 0.9542(2) 0.0850(2) 0.0492(8) Uani 1 1 d .
H40 H 0.4528 0.9224 0.1438 0.059 Uiso 1 1 calc R
C41 C 0.0421(3) 0.7399(2) 0.1083(2) 0.0548(8) Uani 1 1 d .
H41 H -0.0344 0.7379 0.1064 0.066 Uiso 1 1 calc R
C42 C 0.0923(3) 0.7833(2) 0.0326(2) 0.0551(8) Uani 1 1 d .
H42 H 0.0509 0.8119 -0.0217 0.066 Uiso 1 1 calc R
C43 C 0.2029(3) 0.7853(3) 0.0354(2) 0.0586(9) Uani 1 1 d .
H43 H 0.2380 0.8150 -0.0173 0.070 Uiso 1 1 calc R
C44 C 0.2627(3) 0.7451(3) 0.1131(2) 0.0586(9) Uani 1 1 d .
H44 H 0.3392 0.7472 0.1144 0.070 Uiso 1 1 calc R
C45 C 0.2130(3) 0.7015(3) 0.1899(2) 0.0580(9) Uani 1 1 d .
H45 H 0.2549 0.6733 0.2440 0.070 Uiso 1 1 calc R
C46 C 0.1018(3) 0.6990(3) 0.1877(2) 0.0564(8) Uani 1 1 d .
H46 H 0.0666 0.6693 0.2403 0.068 Uiso 1 1 calc R
C47 C 0.0981(3) 0.4592(3) 0.3490(3) 0.0682(11) Uani 1 1 d .
H47 H 0.0481 0.5000 0.3039 0.082 Uiso 1 1 calc R
C48 C 0.0593(3) 0.4163(3) 0.4300(3) 0.0689(11) Uani 1 1 d .
H48 H -0.0176 0.4282 0.4418 0.083 Uiso 1 1 calc R
C49 C 0.1313(3) 0.3557(3) 0.4952(2) 0.0584(9) Uani 1 1 d .
H49 H 0.1043 0.3260 0.5519 0.070 Uiso 1 1 calc R
C50 C 0.2418(3) 0.3384(2) 0.4778(2) 0.0484(7) Uani 1 1 d .
H50 H 0.2915 0.2956 0.5219 0.058 Uiso 1 1 calc R
C51 C 0.2807(3) 0.3827(3) 0.3969(2) 0.0603(9) Uani 1 1 d .
H51 H 0.3576 0.3714 0.3851 0.072 Uiso 1 1 calc R
C52 C 0.2087(3) 0.4435(3) 0.3326(2) 0.0720(12) Uani 1 1 d .
H52 H 0.2359 0.4748 0.2766 0.086 Uiso 1 1 calc R
C53 C 0.7308(4) 0.4715(3) 0.0267(3) 0.0709(11) Uani 1 1 d .
H53 H 0.6758 0.4332 0.0389 0.085 Uiso 1 1 calc R
C54 C 0.7725(4) 0.4946(3) -0.0586(3) 0.0724(11) Uani 1 1 d .
H54 H 0.7479 0.4711 -0.1052 0.087 Uiso 1 1 calc R
C55 C 0.8504(4) 0.5523(3) -0.0762(3) 0.0751(12) Uani 1 1 d .
H55 H 0.8775 0.5704 -0.1356 0.090 Uiso 1 1 calc R
C56 C 0.8888(3) 0.5836(3) -0.0077(3) 0.0682(10) Uani 1 1 d .
H56 H 0.9433 0.6224 -0.0194 0.082 Uiso 1 1 calc R
C57 C 0.8479(3) 0.5584(3) 0.0771(3) 0.0616(9) Uani 1 1 d .
H57 H 0.8750 0.5791 0.1247 0.074 Uiso 1 1 calc R
C58 C 0.7688(3) 0.5039(3) 0.0943(3) 0.0669(10) Uani 1 1 d .
H58 H 0.7396 0.4883 0.1533 0.080 Uiso 1 1 calc R
C59 C 0.8323(5) 0.2435(4) 0.2137(3) 0.1024(17) Uani 1 1 d D
H59 H 0.8018 0.2798 0.1567 0.123 Uiso 1 1 calc R
C60 C 0.9055(5) 0.2769(3) 0.2575(4) 0.0996(17) Uani 1 1 d D
H60 H 0.9248 0.3368 0.2314 0.120 Uiso 1 1 calc R
C61 C 0.9506(4) 0.2234(4) 0.3390(4) 0.0895(14) Uani 1 1 d D
H61 H 1.0022 0.2458 0.3691 0.107 Uiso 1 1 calc R
C62 C 0.9218(3) 0.1391(3) 0.3764(3) 0.0749(12) Uani 1 1 d D
H62 H 0.9524 0.1027 0.4333 0.090 Uiso 1 1 calc R
C63 C 0.8496(4) 0.1059(3) 0.3335(3) 0.0766(12) Uani 1 1 d D
H63 H 0.8310 0.0458 0.3604 0.092 Uiso 1 1 calc R
C64 C 0.8032(4) 0.1572(4) 0.2527(4) 0.0890(15) Uani 1 1 d D
H64 H 0.7516 0.1339 0.2235 0.107 Uiso 1 1 calc R

loop_
_atom_site_aniso_label
_atom_site_aniso_U_11
_atom_site_aniso_U_22
_atom_site_aniso_U_33
_atom_site_aniso_U_23
_atom_site_aniso_U_13
_atom_site_aniso_U_12
Ge1 0.02757(14) 0.02439(13) 0.02606(14) -0.00499(10) -0.00345(10) -0.00259(10)
F2 0.0283(8) 0.0355(8) 0.0425(9) -0.0071(7) 0.0004(6) 0.0014(6)
F3 0.0621(11) 0.0241(8) 0.0546(10) -0.0069(7) -0.0050(8) -0.0071(7)
F4 0.0425(9) 0.0354(8) 0.0543(10) -0.0142(7) -0.0046(8) 0.0110(7)
F5 0.0419(9) 0.0408(9) 0.0491(10) -0.0067(7) 0.0029(7) -0.0174(7)
F6 0.0355(9) 0.0590(11) 0.0503(10) -0.0070(8) 0.0020(7) -0.0120(8)
F7 0.0291(8) 0.0438(9) 0.0561(10) -0.0118(8) 0.0068(7) -0.0054(7)
F9 0.0385(9) 0.0802(13) 0.0403(9) -0.0186(9) 0.0035(7) -0.0169(9)
F11 0.0624(12) 0.0804(14) 0.0297(9) -0.0171(9) -0.0009(8) -0.0040(10)
F12 0.0638(12) 0.0640(12) 0.0508(11) -0.0232(9) -0.0303(9) 0.0006(9)
F14 0.0464(10) 0.0727(13) 0.0417(10) 0.0020(9) -0.0014(8) -0.0242(9)
F15 0.0469(10) 0.0603(11) 0.0369(9) -0.0048(8) 0.0040(7) -0.0133(8)
F16 0.0503(11) 0.0722(13) 0.0699(13) -0.0065(10) -0.0216(10) -0.0272(10)
F18 0.0968(16) 0.0555(11) 0.0298(9) 0.0014(8) -0.0129(9) -0.0119(11)
F19 0.0358(10) 0.0693(13) 0.0938(16) -0.0250(11) -0.0190(10) -0.0077(9)
F27 0.0803(15) 0.0673(13) 0.0639(13) -0.0128(10) -0.0487(11) 0.0043(11)
F1 0.0317(8) 0.0332(8) 0.0326(8) -0.0047(6) -0.0016(6) -0.0022(6)
N1 0.0322(11) 0.0262(10) 0.0252(10) -0.0054(8) -0.0025(8) -0.0043(8)
N2 0.0276(10) 0.0261(10) 0.0250(10) -0.0028(8) -0.0035(8) -0.0038(8)
N3 0.0313(11) 0.0263(10) 0.0308(11) -0.0049(8) -0.0053(8) -0.0038(8)
N4 0.0369(12) 0.0258(10) 0.0295(11) -0.0053(8) -0.0051(9) -0.0051(9)
C1 0.0331(13) 0.0347(13) 0.0268(12) -0.0088(10) -0.0032(10) -0.0060(10)
C2 0.0310(13) 0.0335(13) 0.0263(12) -0.0070(10) -0.0038(10) -0.0027(10)
C3 0.0396(15) 0.0349(13) 0.0265(13) -0.0046(10) -0.0068(10) -0.0036(11)
C4 0.0385(14) 0.0281(12) 0.0310(13) -0.0037(10) -0.0052(11) -0.0042(10)
C5 0.0300(12) 0.0252(11) 0.0270(12) -0.0039(9) -0.0033(9) -0.0026(9)
C6 0.0277(12) 0.0262(12) 0.0289(12) -0.0048(9) -0.0013(9) -0.0029(9)
C7 0.0278(12) 0.0265(11) 0.0258(12) -0.0057(9) 0.0004(9) -0.0038(9)
C8 0.0313(13) 0.0295(12) 0.0314(13) -0.0087(10) -0.0012(10) -0.0048(10)
C9 0.0323(13) 0.0336(13) 0.0266(12) -0.0084(10) -0.0039(10) -0.0049(10)
C10 0.0241(12) 0.0333(12) 0.0248(12) -0.0062(10) -0.0025(9) -0.0022(10)
C11 0.0265(12) 0.0309(12) 0.0269(12) -0.0046(10) -0.0021(9) -0.0032(10)
C12 0.0282(12) 0.0300(12) 0.0280(12) -0.0034(10) -0.0046(10) -0.0004(10)
C13 0.0341(14) 0.0289(13) 0.0350(14) -0.0015(10) -0.0045(11) 0.0004(10)
C14 0.0371(14) 0.0262(12) 0.0364(14) -0.0034(10) -0.0032(11) 0.0002(10)
C15 0.0332(13) 0.0266(12) 0.0324(13) -0.0079(10) 0.0002(10) -0.0038(10)
C16 0.0342(13) 0.0251(12) 0.0331(13) -0.0059(10) 0.0008(10) -0.0027(10)
C17 0.0410(15) 0.0279(13) 0.0394(15) -0.0118(11) 0.0010(11) -0.0057(11)
C18 0.0431(15) 0.0356(14) 0.0351(14) -0.0141(11) -0.0021(11) -0.0102(12)
C19 0.0330(13) 0.0317(13) 0.0293(13) -0.0095(10) -0.0033(10) -0.0056(10)
C20 0.0345(14) 0.0299(12) 0.0317(13) -0.0084(10) -0.0059(10) -0.0049(10)
C21 0.0418(16) 0.0377(14) 0.0342(14) -0.0026(11) -0.0055(12) -0.0105(12)
C22 0.0385(16) 0.0391(15) 0.0539(18) -0.0080(13) -0.0159(13) -0.0100(12)
C23 0.0493(17) 0.0404(15) 0.0383(15) -0.0155(12) -0.0207(13) 0.0025(13)
C24 0.0460(16) 0.0454(16) 0.0295(14) -0.0130(12) -0.0049(12) 0.0019(13)
C25 0.0349(14) 0.0434(15) 0.0352(14) -0.0139(12) -0.0035(11) -0.0057(12)
C26 0.0327(13) 0.0271(12) 0.0254(12) -0.0048(9) -0.0038(10) -0.0031(10)
C27 0.0265(12) 0.0342(13) 0.0338(13) -0.0106(10) 0.0002(10) -0.0028(10)
C28 0.0335(13) 0.0304(13) 0.0324(13) -0.0111(10) -0.0048(10) 0.0039(10)
C29 0.0439(15) 0.0240(12) 0.0311(13) -0.0068(10) -0.0057(11) -0.0045(10)
C30 0.0340(13) 0.0321(13) 0.0301(13) -0.0076(10) -0.0009(10) -0.0086(10)
C31 0.0260(12) 0.0293(12) 0.0290(12) -0.0073(10) -0.0026(9) 0.0000(9)
C32 0.0331(13) 0.0275(12) 0.0301(13) -0.0053(10) -0.0067(10) -0.0015(10)
C33 0.0352(14) 0.0357(14) 0.0383(15) -0.0085(11) -0.0041(11) -0.0044(11)
C34 0.0327(15) 0.0412(16) 0.064(2) -0.0172(14) -0.0150(13) -0.0030(12)
C35 0.0544(19) 0.0397(16) 0.0484(18) -0.0123(13) -0.0282(15) 0.0062(14)
C36 0.067(2) 0.0363(15) 0.0306(14) -0.0042(11) -0.0131(14) -0.0002(14)
C37 0.0405(15) 0.0334(13) 0.0320(14) -0.0051(11) -0.0050(11) -0.0036(11)
C38 0.061(2) 0.0434(17) 0.0483(18) -0.0115(14) -0.0029(15) -0.0069(15)
C39 0.0541(19) 0.0427(17) 0.056(2) -0.0147(14) 0.0072(15) -0.0107(14)
C40 0.067(2) 0.0379(16) 0.0429(17) -0.0097(13) 0.0088(15) -0.0118(15)
C41 0.0430(18) 0.061(2) 0.069(2) -0.0260(18) 0.0015(16) -0.0182(16)
C42 0.054(2) 0.058(2) 0.055(2) -0.0153(16) -0.0089(16) -0.0108(16)
C43 0.055(2) 0.066(2) 0.055(2) -0.0138(17) 0.0049(16) -0.0168(17)
C44 0.0380(17) 0.080(3) 0.064(2) -0.0281(19) 0.0048(15) -0.0137(17)
C45 0.052(2) 0.074(2) 0.0492(19) -0.0220(17) -0.0027(15) -0.0053(17)
C46 0.058(2) 0.069(2) 0.0503(19) -0.0240(17) 0.0108(16) -0.0193(17)
C47 0.0438(19) 0.081(3) 0.062(2) 0.0075(19) -0.0114(17) 0.0000(18)
C48 0.0314(17) 0.092(3) 0.072(3) -0.001(2) -0.0009(16) -0.0084(17)
C49 0.056(2) 0.067(2) 0.0495(19) -0.0002(16) 0.0015(16) -0.0223(17)
C50 0.0487(18) 0.0468(17) 0.0454(17) -0.0117(14) -0.0111(14) 0.0043(14)
C51 0.0403(18) 0.085(3) 0.0473(19) -0.0179(18) 0.0034(14) 0.0102(17)
C52 0.053(2) 0.098(3) 0.046(2) 0.0046(19) 0.0024(16) 0.001(2)
C53 0.074(3) 0.069(3) 0.069(3) -0.017(2) -0.010(2) -0.009(2)
C54 0.073(3) 0.079(3) 0.061(2) -0.030(2) -0.022(2) 0.016(2)
C55 0.074(3) 0.078(3) 0.058(2) -0.010(2) 0.003(2) 0.016(2)
C56 0.070(3) 0.053(2) 0.077(3) -0.0150(19) 0.004(2) -0.0004(18)
C57 0.071(2) 0.053(2) 0.060(2) -0.0227(17) -0.0043(18) 0.0033(18)
C58 0.072(3) 0.071(3) 0.057(2) -0.0193(19) 0.0033(19) -0.008(2)
C59 0.118(5) 0.097(4) 0.074(3) -0.016(3) -0.018(3) 0.021(3)
C60 0.117(4) 0.060(3) 0.118(5) -0.016(3) 0.027(4) -0.018(3)
C61 0.069(3) 0.107(4) 0.108(4) -0.059(3) 0.008(3) -0.014(3)
C62 0.066(3) 0.088(3) 0.062(2) -0.023(2) 0.013(2) 0.013(2)
C63 0.071(3) 0.062(2) 0.097(3) -0.030(2) 0.039(3) -0.005(2)
C64 0.065(3) 0.109(4) 0.110(4) -0.069(3) 0.006(3) -0.003(3)

loop_
_atom_type_symbol
_atom_type_description
_atom_type_scat_dispersion_real
_atom_type_scat_dispersion_imag
_atom_type_scat_source
C C 0.0033 0.0016 'International Tables Vol C Tables 4.2.6.8 and 6.1.1.4'
H H 0.0000 0.0000 'International Tables Vol C Tables 4.2.6.8 and 6.1.1.4'
F F 0.0171 0.0103 'International Tables Vol C Tables 4.2.6.8 and 6.1.1.4'
Ge Ge 0.1547 1.8001 'International Tables Vol C Tables 4.2.6.8 and 6.1.1.4'
N N 0.0061 0.0033 'International Tables Vol C Tables 4.2.6.8 and 6.1.1.4'

loop_
_geom_angle_atom_site_label_1
_geom_angle_atom_site_label_2
_geom_angle_atom_site_label_3
_geom_angle
_geom_angle_site_symmetry_1
F1 Ge1 N2 100.12(8) .
F1 Ge1 N3 101.80(8) .
N2 Ge1 N3 89.35(8) .
F1 Ge1 N4 101.76(8) .
N2 Ge1 N4 157.23(9) .
N3 Ge1 N4 80.07(9) .
F1 Ge1 N1 100.35(8) .
N2 Ge1 N1 93.63(8) .
N3 Ge1 N1 156.76(9) .
N4 Ge1 N1 88.63(9) .
C5 N1 C2 107.61(19) .
C5 N1 Ge1 124.66(16) .
C2 N1 Ge1 127.00(16) .
C7 N2 C10 107.11(19) .
C7 N2 Ge1 125.05(16) .
C10 N2 Ge1 126.66(16) .
C15 N3 C12 109.2(2) .
C15 N3 Ge1 117.52(16) .
C12 N3 Ge1 133.30(17) .
C19 N4 C16 109.1(2) .
C19 N4 Ge1 133.82(17) .
C16 N4 Ge1 117.12(17) .
C19 C1 C2 122.7(2) .
C19 C1 C20 117.9(2) .
C2 C1 C20 119.3(2) .
C1 C2 N1 126.0(2) .
C1 C2 C3 126.8(2) .
N1 C2 C3 107.2(2) .
C4 C3 C2 109.1(2) .
C4 C3 H3 125.5 .
C2 C3 H3 125.5 .
C3 C4 C5 107.9(2) .
C3 C4 H4 126.1 .
C5 C4 H4 126.1 .
N1 C5 C6 124.1(2) .
N1 C5 C4 108.2(2) .
C6 C5 C4 127.6(2) .
C7 C6 C5 124.7(2) .
C7 C6 C26 119.1(2) .
C5 C6 C26 116.2(2) .
N2 C7 C6 123.5(2) .
N2 C7 C8 108.7(2) .
C6 C7 C8 127.8(2) .
C9 C8 C7 107.7(2) .
C9 C8 H8 126.2 .
C7 C8 H8 126.2 .
C8 C9 C10 109.0(2) .
C8 C9 H9 125.5 .
C10 C9 H9 125.5 .
C11 C10 N2 125.5(2) .
C11 C10 C9 127.1(2) .
N2 C10 C9 107.4(2) .
C12 C11 C10 122.8(2) .
C12 C11 C32 117.3(2) .
C10 C11 C32 119.9(2) .
N3 C12 C11 120.5(2) .
N3 C12 C13 107.1(2) .
C11 C12 C13 132.2(2) .
C14 C13 C12 108.3(2) .
C14 C13 H13 125.9 .
C12 C13 H13 125.9 .
C13 C14 C15 106.9(2) .
C13 C14 H14 126.5 .
C15 C14 H14 126.5 .
N3 C15 C16 112.4(2) .
N3 C15 C14 108.5(2) .
C16 C15 C14 138.8(2) .
N4 C16 C15 112.3(2) .
N4 C16 C17 108.4(2) .
C15 C16 C17 139.3(2) .
C18 C17 C16 107.6(2) .
C18 C17 H17 126.2 .
C16 C17 H17 126.2 .
C17 C18 C19 107.9(2) .
C17 C18 H18 126.1 .
C19 C18 H18 126.1 .
N4 C19 C1 120.2(2) .
N4 C19 C18 107.1(2) .
C1 C19 C18 132.5(2) .
C25 C20 C21 116.2(2) .
C25 C20 C1 122.5(2) .
C21 C20 C1 121.3(2) .
F14 C21 C22 117.8(3) .
F14 C21 C20 119.9(2) .
C22 C21 C20 122.3(3) .
F16 C22 C23 120.1(3) .
F16 C22 C21 120.2(3) .
C23 C22 C21 119.7(3) .
F12 C23 C24 119.9(3) .
F12 C23 C22 120.3(3) .
C24 C23 C22 119.7(2) .
F11 C24 C23 119.8(2) .
F11 C24 C25 120.6(3) .
C23 C24 C25 119.6(3) .
F9 C25 C20 120.1(2) .
F9 C25 C24 117.5(3) .
C20 C25 C24 122.4(3) .
C27 C26 C31 116.2(2) .
C27 C26 C6 121.9(2) .
C31 C26 C6 121.8(2) .
F7 C27 C28 117.7(2) .
F7 C27 C26 119.9(2) .
C28 C27 C26 122.4(2) .
F4 C28 C29 119.8(2) .
F4 C28 C27 120.8(2) .
C29 C28 C27 119.4(2) .
F3 C29 C30 120.3(2) .
F3 C29 C28 119.7(2) .
C30 C29 C28 119.9(2) .
F5 C30 C29 120.3(2) .
F5 C30 C31 119.9(2) .
C29 C30 C31 119.7(2) .
F2 C31 C30 117.9(2) .
F2 C31 C26 119.8(2) .
C30 C31 C26 122.3(2) .
C37 C32 C33 115.8(2) .
C37 C32 C11 121.7(2) .
C33 C32 C11 122.4(2) .
F6 C33 C34 118.2(3) .
F6 C33 C32 119.6(2) .
C34 C33 C32 122.2(3) .
F19 C34 C35 120.7(3) .
F19 C34 C33 119.3(3) .
C35 C34 C33 119.9(3) .
F27 C35 C34 120.1(3) .
F27 C35 C36 119.9(3) .
C34 C35 C36 119.9(3) .
F18 C36 C35 120.2(3) .
F18 C36 C37 120.4(3) .
C35 C36 C37 119.4(3) .
F15 C37 C32 120.0(2) .
F15 C37 C36 117.3(3) .
C32 C37 C36 122.6(3) .
C40 C38 C39 119.9(3) 2_675
C40 C38 H38 120.1 2_675
C39 C38 H38 120.1 .
C40 C39 C38 119.6(3) .
C40 C39 H39 120.2 .
C38 C39 H39 120.2 .
C38 C40 C39 120.5(3) 2_675
C38 C40 H40 119.8 2_675
C39 C40 H40 119.8 .
C42 C41 C46 120.4(3) .
C42 C41 H41 119.8 .
C46 C41 H41 119.8 .
C41 C42 C43 119.6(3) .
C41 C42 H42 120.2 .
C43 C42 H42 120.2 .
C44 C43 C42 120.6(3) .
C44 C43 H43 119.7 .
C42 C43 H43 119.7 .
C43 C44 C45 120.3(3) .
C43 C44 H44 119.8 .
C45 C44 H44 119.8 .
C44 C45 C46 119.6(3) .
C44 C45 H45 120.2 .
C46 C45 H45 120.2 .
C45 C46 C41 119.5(3) .
C45 C46 H46 120.2 .
C41 C46 H46 120.2 .
C48 C47 C52 120.0(3) .
C48 C47 H47 120.0 .
C52 C47 H47 120.0 .
C47 C48 C49 120.2(3) .
C47 C48 H48 119.9 .
C49 C48 H48 119.9 .
C50 C49 C48 119.7(3) .
C50 C49 H49 120.2 .
C48 C49 H49 120.2 .
C51 C50 C49 120.0(3) .
C51 C50 H50 120.0 .
C49 C50 H50 120.0 .
C50 C51 C52 120.0(3) .
C50 C51 H51 120.0 .
C52 C51 H51 120.0 .
C47 C52 C51 120.1(3) .
C47 C52 H52 120.0 .
C51 C52 H52 120.0 .
C54 C53 C58 119.8(4) .
C54 C53 H53 120.1 .
C58 C53 H53 120.1 .
C53 C54 C55 119.6(4) .
C53 C54 H54 120.2 .
C55 C54 H54 120.2 .
C56 C55 C54 120.1(4) .
C56 C55 H55 119.9 .
C54 C55 H55 119.9 .
C57 C56 C55 119.5(4) .
C57 C56 H56 120.3 .
C55 C56 H56 120.3 .
C58 C57 C56 120.7(4) .
C58 C57 H57 119.7 .
C56 C57 H57 119.7 .
C57 C58 C53 120.3(4) .
C57 C58 H58 119.9 .
C53 C58 H58 119.9 .
C60 C59 C64 119.8(5) .
C60 C59 H59 120.1 .
C64 C59 H59 120.1 .
C61 C60 C59 119.8(5) .
C61 C60 H60 120.1 .
C59 C60 H60 120.1 .
C62 C61 C60 119.9(5) .
C62 C61 H61 120.1 .
C60 C61 H61 120.1 .
C61 C62 C63 120.6(4) .
C61 C62 H62 119.7 .
C63 C62 H62 119.7 .
C62 C63 C64 121.0(4) .
C62 C63 H63 119.5 .
C64 C63 H63 119.5 .
C63 C64 C59 118.9(5) .
C63 C64 H64 120.6 .
C59 C64 H64 120.6 .

loop_
_geom_bond_atom_site_label_1
_geom_bond_atom_site_label_2
_geom_bond_distance
_geom_bond_site_symmetry_2
Ge1 F1 1.7385(15) .
Ge1 N2 1.896(2) .
Ge1 N3 1.898(2) .
Ge1 N4 1.902(2) .
Ge1 N1 1.903(2) .
F2 C31 1.342(3) .
F3 C29 1.339(3) .
F4 C28 1.338(3) .
F5 C30 1.344(3) .
F6 C33 1.342(3) .
F7 C27 1.340(3) .
F9 C25 1.340(3) .
F11 C24 1.342(3) .
F12 C23 1.337(3) .
F14 C21 1.337(3) .
F15 C37 1.340(3) .
F16 C22 1.337(3) .
F18 C36 1.338(3) .
F19 C34 1.342(3) .
F27 C35 1.335(3) .
N1 C5 1.388(3) .
N1 C2 1.407(3) .
N2 C7 1.391(3) .
N2 C10 1.410(3) .
N3 C15 1.369(3) .
N3 C12 1.371(3) .
N4 C19 1.375(3) .
N4 C16 1.375(3) .
C1 C19 1.391(3) .
C1 C2 1.393(3) .
C1 C20 1.492(3) .
C2 C3 1.418(3) .
C3 C4 1.355(4) .
C3 H3 0.9500 .
C4 C5 1.424(3) .
C4 H4 0.9500 .
C5 C6 1.398(3) .
C6 C7 1.394(3) .
C6 C26 1.492(3) .
C7 C8 1.421(3) .
C8 C9 1.359(3) .
C8 H8 0.9500 .
C9 C10 1.418(3) .
C9 H9 0.9500 .
C10 C11 1.398(3) .
C11 C12 1.396(3) .
C11 C32 1.490(3) .
C12 C13 1.424(3) .
C13 C14 1.376(4) .
C13 H13 0.9500 .
C14 C15 1.415(3) .
C14 H14 0.9500 .
C15 C16 1.403(3) .
C16 C17 1.408(3) .
C17 C18 1.374(4) .
C17 H17 0.9500 .
C18 C19 1.432(3) .
C18 H18 0.9500 .
C20 C25 1.380(4) .
C20 C21 1.389(4) .
C21 C22 1.378(4) .
C22 C23 1.376(4) .
C23 C24 1.369(4) .
C24 C25 1.384(4) .
C26 C27 1.388(3) .
C26 C31 1.390(3) .
C27 C28 1.380(4) .
C28 C29 1.377(4) .
C29 C30 1.372(4) .
C30 C31 1.378(3) .
C32 C37 1.384(4) .
C32 C33 1.387(4) .
C33 C34 1.386(4) .
C34 C35 1.364(5) .
C35 C36 1.368(5) .
C36 C37 1.388(4) .
C38 C40 1.371(5) 2_675
C38 C39 1.387(4) .
C38 H38 0.9500 .
C39 C40 1.374(4) .
C39 H39 0.9500 .
C40 C38 1.371(5) 2_675
C40 H40 0.9500 .
C41 C42 1.368(5) .
C41 C46 1.381(5) .
C41 H41 0.9500 .
C42 C43 1.371(5) .
C42 H42 0.9500 .
C43 C44 1.361(5) .
C43 H43 0.9500 .
C44 C45 1.377(5) .
C44 H44 0.9500 .
C45 C46 1.380(5) .
C45 H45 0.9500 .
C46 H46 0.9500 .
C47 C48 1.360(5) .
C47 C52 1.365(5) .
C47 H47 0.9500 .
C48 C49 1.378(5) .
C48 H48 0.9500 .
C49 C50 1.367(5) .
C49 H49 0.9500 .
C50 C51 1.367(5) .
C50 H50 0.9500 .
C51 C52 1.371(5) .
C51 H51 0.9500 .
C52 H52 0.9500 .
C53 C54 1.371(6) .
C53 C58 1.374(5) .
C53 H53 0.9500 .
C54 C55 1.381(6) .
C54 H54 0.9500 .
C55 C56 1.377(6) .
C55 H55 0.9500 .
C56 C57 1.365(5) .
C56 H56 0.9500 .
C57 C58 1.360(5) .
C57 H57 0.9500 .
C58 H58 0.9500 .
C59 C60 1.373(6) .
C59 C64 1.378(6) .
C59 H59 0.9500 .
C60 C61 1.371(6) .
C60 H60 0.9500 .
C61 C62 1.345(5) .
C61 H61 0.9500 .
C62 C63 1.355(5) .
C62 H62 0.9500 .
C63 C64 1.360(5) .
C63 H63 0.9500 .
C64 H64 0.9500 .

loop_
_geom_torsion_atom_site_label_1
_geom_torsion_atom_site_label_2
_geom_torsion_atom_site_label_3
_geom_torsion_atom_site_label_4
_geom_torsion
_geom_torsion_site_symmetry_1
_geom_torsion_site_symmetry_4
F1 Ge1 N1 C5 80.6(2) . .
N2 Ge1 N1 C5 -20.3(2) . .
N3 Ge1 N1 C5 -117.2(2) . .
N4 Ge1 N1 C5 -177.7(2) . .
F1 Ge1 N1 C2 -88.4(2) . .
N2 Ge1 N1 C2 170.6(2) . .
N3 Ge1 N1 C2 73.8(3) . .
N4 Ge1 N1 C2 13.3(2) . .
F1 Ge1 N2 C7 -79.32(19) . .
N3 Ge1 N2 C7 178.8(2) . .
N4 Ge1 N2 C7 117.0(2) . .
N1 Ge1 N2 C7 21.9(2) . .
F1 Ge1 N2 C10 86.7(2) . .
N3 Ge1 N2 C10 -15.2(2) . .
N4 Ge1 N2 C10 -77.0(3) . .
N1 Ge1 N2 C10 -172.12(19) . .
F1 Ge1 N3 C15 93.08(19) . .
N2 Ge1 N3 C15 -166.71(19) . .
N4 Ge1 N3 C15 -6.98(18) . .
N1 Ge1 N3 C15 -69.0(3) . .
F1 Ge1 N3 C12 -87.9(2) . .
N2 Ge1 N3 C12 12.3(2) . .
N4 Ge1 N3 C12 172.1(3) . .
N1 Ge1 N3 C12 110.0(3) . .
F1 Ge1 N4 C19 86.9(2) . .
N2 Ge1 N4 C19 -109.5(3) . .
N3 Ge1 N4 C19 -173.0(3) . .
N1 Ge1 N4 C19 -13.4(2) . .
F1 Ge1 N4 C16 -92.74(19) . .
N2 Ge1 N4 C16 70.9(3) . .
N3 Ge1 N4 C16 7.37(19) . .
N1 Ge1 N4 C16 166.97(19) . .
C19 C1 C2 N1 -0.4(4) . .
C20 C1 C2 N1 -177.2(2) . .
C19 C1 C2 C3 178.8(3) . .
C20 C1 C2 C3 2.0(4) . .
C5 N1 C2 C1 179.5(2) . .
Ge1 N1 C2 C1 -10.0(4) . .
C5 N1 C2 C3 0.2(3) . .
Ge1 N1 C2 C3 170.69(17) . .
C1 C2 C3 C4 -179.7(3) . .
N1 C2 C3 C4 -0.3(3) . .
C2 C3 C4 C5 0.4(3) . .
C2 N1 C5 C6 -177.8(2) . .
Ge1 N1 C5 C6 11.4(3) . .
C2 N1 C5 C4 0.1(3) . .
Ge1 N1 C5 C4 -170.74(17) . .
C3 C4 C5 N1 -0.3(3) . .
C3 C4 C5 C6 177.5(3) . .
N1 C5 C6 C7 3.9(4) . .
C4 C5 C6 C7 -173.6(3) . .
N1 C5 C6 C26 -179.0(2) . .
C4 C5 C6 C26 3.6(4) . .
C10 N2 C7 C6 177.3(2) . .
Ge1 N2 C7 C6 -14.4(3) . .
C10 N2 C7 C8 -0.8(3) . .
Ge1 N2 C7 C8 167.51(16) . .
C5 C6 C7 N2 -2.3(4) . .
C26 C6 C7 N2 -179.4(2) . .
C5 C6 C7 C8 175.3(2) . .
C26 C6 C7 C8 -1.7(4) . .
N2 C7 C8 C9 1.0(3) . .
C6 C7 C8 C9 -176.9(2) . .
C7 C8 C9 C10 -0.9(3) . .
C7 N2 C10 C11 -179.2(2) . .
Ge1 N2 C10 C11 12.8(3) . .
C7 N2 C10 C9 0.2(3) . .
Ge1 N2 C10 C9 -167.81(16) . .
C8 C9 C10 C11 179.8(2) . .
C8 C9 C10 N2 0.4(3) . .
N2 C10 C11 C12 -0.3(4) . .
C9 C10 C11 C12 -179.5(2) . .
N2 C10 C11 C32 177.4(2) . .
C9 C10 C11 C32 -1.8(4) . .
C15 N3 C12 C11 174.1(2) . .
Ge1 N3 C12 C11 -5.0(4) . .
C15 N3 C12 C13 -1.2(3) . .
Ge1 N3 C12 C13 179.66(19) . .
C10 C11 C12 N3 -3.9(4) . .
C32 C11 C12 N3 178.4(2) . .
C10 C11 C12 C13 170.1(3) . .
C32 C11 C12 C13 -7.6(4) . .
N3 C12 C13 C14 1.1(3) . .
C11 C12 C13 C14 -173.5(3) . .
C12 C13 C14 C15 -0.5(3) . .
C12 N3 C15 C16 -173.9(2) . .
Ge1 N3 C15 C16 5.4(3) . .
C12 N3 C15 C14 0.9(3) . .
Ge1 N3 C15 C14 -179.82(17) . .
C13 C14 C15 N3 -0.2(3) . .
C13 C14 C15 C16 172.5(3) . .
C19 N4 C16 C15 173.8(2) . .
Ge1 N4 C16 C15 -6.5(3) . .
C19 N4 C16 C17 -2.7(3) . .
Ge1 N4 C16 C17 176.95(17) . .
N3 C15 C16 N4 0.7(3) . .
C14 C15 C16 N4 -171.8(3) . .
N3 C15 C16 C17 175.7(3) . .
C14 C15 C16 C17 3.2(6) . .
N4 C16 C17 C18 1.5(3) . .
C15 C16 C17 C18 -173.6(3) . .
C16 C17 C18 C19 0.3(3) . .
C16 N4 C19 C1 -172.2(2) . .
Ge1 N4 C19 C1 8.1(4) . .
C16 N4 C19 C18 2.9(3) . .
Ge1 N4 C19 C18 -176.75(19) . .
C2 C1 C19 N4 1.7(4) . .
C20 C1 C19 N4 178.6(2) . .
C2 C1 C19 C18 -171.9(3) . .
C20 C1 C19 C18 4.9(4) . .
C17 C18 C19 N4 -1.9(3) . .
C17 C18 C19 C1 172.4(3) . .
C19 C1 C20 C25 -112.6(3) . .
C2 C1 C20 C25 64.3(4) . .
C19 C1 C20 C21 64.7(3) . .
C2 C1 C20 C21 -118.4(3) . .
C25 C20 C21 F14 -176.7(2) . .
C1 C20 C21 F14 5.8(4) . .
C25 C20 C21 C22 2.1(4) . .
C1 C20 C21 C22 -175.4(3) . .
F14 C21 C22 F16 -0.9(4) . .
C20 C21 C22 F16 -179.7(3) . .
F14 C21 C22 C23 176.8(3) . .
C20 C21 C22 C23 -2.0(4) . .
F16 C22 C23 F12 -0.9(4) . .
C21 C22 C23 F12 -178.6(3) . .
F16 C22 C23 C24 177.2(3) . .
C21 C22 C23 C24 -0.5(4) . .
F12 C23 C24 F11 0.4(4) . .
C22 C23 C24 F11 -177.8(3) . .
F12 C23 C24 C25 -179.1(3) . .
C22 C23 C24 C25 2.7(4) . .
C21 C20 C25 F9 -179.6(2) . .
C1 C20 C25 F9 -2.2(4) . .
C21 C20 C25 C24 0.2(4) . .
C1 C20 C25 C24 177.7(3) . .
F11 C24 C25 F9 -2.2(4) . .
C23 C24 C25 F9 177.3(3) . .
F11 C24 C25 C20 177.9(3) . .
C23 C24 C25 C20 -2.6(4) . .
C7 C6 C26 C27 -117.3(3) . .
C5 C6 C26 C27 65.3(3) . .
C7 C6 C26 C31 67.3(3) . .
C5 C6 C26 C31 -110.1(3) . .
C31 C26 C27 F7 179.7(2) . .
C6 C26 C27 F7 4.1(4) . .
C31 C26 C27 C28 1.9(4) . .
C6 C26 C27 C28 -173.8(2) . .
F7 C27 C28 F4 -0.9(4) . .
C26 C27 C28 F4 177.1(2) . .
F7 C27 C28 C29 -179.7(2) . .
C26 C27 C28 C29 -1.7(4) . .
F4 C28 C29 F3 1.2(4) . .
C27 C28 C29 F3 -180.0(2) . .
F4 C28 C29 C30 -178.9(2) . .
C27 C28 C29 C30 -0.1(4) . .
F3 C29 C30 F5 0.9(4) . .
C28 C29 C30 F5 -179.0(2) . .
F3 C29 C30 C31 -178.5(2) . .
C28 C29 C30 C31 1.6(4) . .
F5 C30 C31 F2 -2.1(4) . .
C29 C30 C31 F2 177.3(2) . .
F5 C30 C31 C26 179.1(2) . .
C29 C30 C31 C26 -1.5(4) . .
C27 C26 C31 F2 -179.0(2) . .
C6 C26 C31 F2 -3.4(4) . .
C27 C26 C31 C30 -0.3(4) . .
C6 C26 C31 C30 175.4(2) . .
C12 C11 C32 C37 -63.9(3) . .
C10 C11 C32 C37 118.3(3) . .
C12 C11 C32 C33 112.6(3) . .
C10 C11 C32 C33 -65.2(3) . .
C37 C32 C33 F6 177.3(2) . .
C11 C32 C33 F6 0.6(4) . .
C37 C32 C33 C34 -0.8(4) . .
C11 C32 C33 C34 -177.6(3) . .
F6 C33 C34 F19 0.5(4) . .
C32 C33 C34 F19 178.7(2) . .
F6 C33 C34 C35 -177.0(3) . .
C32 C33 C34 C35 1.2(4) . .
F19 C34 C35 F27 1.5(4) . .
C33 C34 C35 F27 179.0(3) . .
F19 C34 C35 C36 -178.1(3) . .
C33 C34 C35 C36 -0.7(4) . .
F27 C35 C36 F18 0.5(4) . .
C34 C35 C36 F18 -179.8(3) . .
F27 C35 C36 C37 -179.8(3) . .
C34 C35 C36 C37 -0.1(4) . .
C33 C32 C37 F15 179.8(2) . .
C11 C32 C37 F15 -3.4(4) . .
C33 C32 C37 C36 0.0(4) . .
C11 C32 C37 C36 176.8(2) . .
F18 C36 C37 F15 0.4(4) . .
C35 C36 C37 F15 -179.4(3) . .
F18 C36 C37 C32 -179.8(2) . .
C35 C36 C37 C32 0.4(4) . .
C40 C38 C39 C40 -0.5(5) 2_675 .
C38 C39 C40 C38 0.5(5) . 2_675
C46 C41 C42 C43 0.6(5) . .
C41 C42 C43 C44 -0.5(6) . .
C42 C43 C44 C45 0.3(6) . .
C43 C44 C45 C46 -0.2(6) . .
C44 C45 C46 C41 0.3(5) . .
C42 C41 C46 C45 -0.5(5) . .
C52 C47 C48 C49 -1.2(7) . .
C47 C48 C49 C50 -0.3(6) . .
C48 C49 C50 C51 1.4(6) . .
C49 C50 C51 C52 -0.9(6) . .
C48 C47 C52 C51 1.7(7) . .
C50 C51 C52 C47 -0.6(7) . .
C58 C53 C54 C55 -1.6(6) . .
C53 C54 C55 C56 2.3(6) . .
C54 C55 C56 C57 -1.1(6) . .
C55 C56 C57 C58 -0.9(6) . .
C56 C57 C58 C53 1.6(6) . .
C54 C53 C58 C57 -0.4(6) . .
C64 C59 C60 C61 1.1(8) . .
C59 C60 C61 C62 -1.0(8) . .
C60 C61 C62 C63 0.9(7) . .
C61 C62 C63 C64 -1.0(6) . .
C62 C63 C64 C59 1.1(6) . .
C60 C59 C64 C63 -1.2(7) . .
